data_7003782
loop_
_publ_author_name
'Morris, J. Jacob'
'MacDougall, Dugald J.'
'Noll, Bruce C.'
'Henderson, Kenneth W.'

_publ_section_title
;
 Manipulation of molecular aggregation and supramolecular structure
 using self-assembled lithium mixed-anion complexes
;
_journal_issue 26
_journal_name_full 'Dalton Transactions'
_journal_page_first 3429
_journal_page_last 3437
_journal_paper_doi 10.1039/b719565f
_journal_year 2008
_chemical_absolute_configuration unk
_chemical_compound_source synthesized
_chemical_formula_moiety 'C11 H15 Li O2, (C4 H8 O2)'
_chemical_formula_sum 'C15 H23 Li O4'
_chemical_formula_weight 274.27
_chemical_name_common 'Lithium 2,4,6-trimethylphenoxide dioxane'
_space_group_IT_number 88
_symmetry_cell_setting tetragonal
_symmetry_Int_Tables_number 88
_symmetry_space_group_name_Hall '-I 4ad'
_symmetry_space_group_name_H-M 'I 41/a :2'
_atom_sites_solution_hydrogens geom
_atom_sites_solution_primary direct
_atom_sites_solution_secondary difmap
_audit_creation_method SHELXL-97
_cell_angle_alpha 90.00
_cell_angle_beta 90.00
_cell_angle_gamma 90.00
_cell_formula_units_Z 16
_cell_length_a 15.2748(10)
_cell_length_b 15.2748(10)
_cell_length_c 24.129(3)
_cell_measurement_reflns_used 6873
_cell_measurement_temperature 100(2)
_cell_measurement_theta_max 30.30
_cell_measurement_theta_min 2.53
_cell_volume 5629.8(9)
_computing_cell_refinement 'APEX2/SAINT (Bruker, 2004)'
_computing_data_collection 'APEX2 (Bruker, 2004)'
_computing_data_reduction 'SAINT/XPREP (Bruker, 2004; Sheldrick, 2003)'
_computing_molecular_graphics 'XP (Sheldrick, 1998)'
_computing_publication_material 'XCIF (Sheldrick, 2001)'
_computing_structure_refinement 'SHELXL-97 (Sheldrick, 1997)'
_computing_structure_solution 'SHELXS-97 (Sheldrick, 1990)'
_diffrn_ambient_temperature 100(2)
_diffrn_detector_area_resol_mean 8.33
_diffrn_measured_fraction_theta_full 0.890
_diffrn_measured_fraction_theta_max 0.890
_diffrn_measurement_device_type 'Bruker SMART APEX CCD area detector'
_diffrn_measurement_method '\f and \w scans'
_diffrn_radiation_monochromator graphite
_diffrn_radiation_probe x-ray
_diffrn_radiation_type MoK\a
_diffrn_radiation_wavelength 0.71073
_diffrn_reflns_av_R_equivalents 0.0544
_diffrn_reflns_av_sigmaI/netI 0.0618
_diffrn_reflns_limit_h_max 19
_diffrn_reflns_limit_h_min -10
_diffrn_reflns_limit_k_max 16
_diffrn_reflns_limit_k_min -19
_diffrn_reflns_limit_l_max 30
_diffrn_reflns_limit_l_min -31
_diffrn_reflns_number 11437
_diffrn_reflns_theta_full 27.48
_diffrn_reflns_theta_max 27.48
_diffrn_reflns_theta_min 1.58
_diffrn_source 'fine-focus sealed tube'
_diffrn_source_type 'Siemens KFFMO2K-90'
_exptl_absorpt_coefficient_mu 0.09
_exptl_absorpt_correction_T_max 0.9824
_exptl_absorpt_correction_T_min 0.9824
_exptl_absorpt_correction_type multi-scan
_exptl_absorpt_process_details 'Blessing, R. H. (1995) Acta Cryst. A51, 33-38.'
_exptl_crystal_colour 'clear colourless'
_exptl_crystal_density_diffrn 1.294
_exptl_crystal_density_method 'not measured'
_exptl_crystal_description octahedron
_exptl_crystal_F_000 2368
_exptl_crystal_size_max 0.20
_exptl_crystal_size_mid 0.20
_exptl_crystal_size_min 0.20
_platon_squeeze_details
;
;
_refine_diff_density_max 0.324
_refine_diff_density_min -0.226
_refine_diff_density_rms 0.061
_refine_ls_extinction_method none
_refine_ls_goodness_of_fit_ref 0.989
_refine_ls_hydrogen_treatment constr
_refine_ls_matrix_type full
_refine_ls_number_parameters 130
_refine_ls_number_reflns 2867
_refine_ls_number_restraints 0
_refine_ls_restrained_S_all 0.989
_refine_ls_R_factor_all 0.0866
_refine_ls_R_factor_gt 0.0709
_refine_ls_shift/su_max 0.000
_refine_ls_shift/su_mean 0.000
_refine_ls_structure_factor_coef Fsqd
_refine_ls_weighting_details 'calc w=1/[\s^2^(Fo^2^)+(0.1467P)^2^+0.0000P] where P=(Fo^2^+2Fc^2^)/3'
_refine_ls_weighting_scheme calc
_refine_ls_wR_factor_gt 0.2077
_refine_ls_wR_factor_ref 0.2159
_reflns_number_gt 2008
_reflns_number_total 2867
_reflns_threshold_expression >2sigma(I)
_cod_data_source_file b719565f.txt
_cod_data_source_block dmd23sq
_cod_original_sg_symbol_H-M 'I 41/a'
_cod_database_code 7003782

loop_
_symmetry_equiv_pos_as_xyz
'x, y, z'
'-x+1/2, -y, z+1/2'
'-y+3/4, x+1/4, z+1/4'
'y+3/4, -x+3/4, z+3/4'
'x+1/2, y+1/2, z+1/2'
'-x+1, -y+1/2, z+1'
'-y+5/4, x+3/4, z+3/4'
'y+5/4, -x+5/4, z+5/4'
'-x, -y, -z'
'x-1/2, y, -z-1/2'
'y-3/4, -x-1/4, -z-1/4'
'-y-3/4, x-3/4, -z-3/4'
'-x+1/2, -y+1/2, -z+1/2'
'x, y+1/2, -z'
'y-1/4, -x+1/4, -z+1/4'
'-y-1/4, x-1/4, -z-1/4'

loop_
_atom_site_label
_atom_site_type_symbol
_atom_site_fract_x
_atom_site_fract_y
_atom_site_fract_z
_atom_site_U_iso_or_equiv
_atom_site_adp_type
_atom_site_occupancy
_atom_site_symmetry_multiplicity
_atom_site_calc_flag
_atom_site_refinement_flags
_atom_site_disorder_assembly
_atom_site_disorder_group
Li1 Li -0.0363(2) 0.3269(2) 0.08444(13) 0.0253(7) Uani 1 1 d . . .
O1 O 0.08900(8) 0.29306(9) 0.08292(5) 0.0217(3) Uani 1 1 d . . .
O2 O -0.02969(9) 0.42894(10) 0.03304(5) 0.0295(4) Uani 1 1 d . . .
C1 C 0.15291(12) 0.34176(13) 0.05959(8) 0.0245(4) Uani 1 1 d . . .
C2 C 0.19627(13) 0.31431(15) 0.01051(8) 0.0307(5) Uani 1 1 d . . .
C3 C 0.26246(14) 0.36640(17) -0.01261(10) 0.0394(6) Uani 1 1 d . . .
H3 H 0.2905 0.3469 -0.0455 0.047 Uiso 1 1 calc R . .
C4 C 0.28848(14) 0.44479(16) 0.01041(11) 0.0411(6) Uani 1 1 d . . .
C5 C 0.24590(14) 0.47107(15) 0.05859(10) 0.0347(5) Uani 1 1 d . . .
H5 H 0.2634 0.5244 0.0756 0.042 Uiso 1 1 calc R . .
C6 C 0.17917(13) 0.42304(13) 0.08296(8) 0.0272(5) Uani 1 1 d . . .
C7 C 0.17024(16) 0.23034(17) -0.01752(9) 0.0385(6) Uani 1 1 d . . .
H7A H 0.1122 0.2372 -0.0342 0.058 Uiso 1 1 calc R . .
H7B H 0.1686 0.1830 0.0099 0.058 Uiso 1 1 calc R . .
H7C H 0.2130 0.2161 -0.0464 0.058 Uiso 1 1 calc R . .
C8 C 0.36073(16) 0.5001(2) -0.01549(14) 0.0577(8) Uani 1 1 d . . .
H8A H 0.4172 0.4840 0.0009 0.087 Uiso 1 1 calc R . .
H8B H 0.3490 0.5622 -0.0084 0.087 Uiso 1 1 calc R . .
H8C H 0.3624 0.4896 -0.0555 0.087 Uiso 1 1 calc R . .
C9 C 0.13339(14) 0.45954(14) 0.13346(8) 0.0300(5) Uani 1 1 d . . .
H9A H 0.1623 0.4379 0.1670 0.045 Uiso 1 1 calc R . .
H9B H 0.0720 0.4408 0.1334 0.045 Uiso 1 1 calc R . .
H9C H 0.1361 0.5236 0.1327 0.045 Uiso 1 1 calc R . .
C10 C -0.00688(14) 0.41770(15) -0.02456(8) 0.0308(5) Uani 1 1 d . . .
H10A H -0.0599 0.4247 -0.0477 0.037 Uiso 1 1 calc R . .
H10B H 0.0160 0.3578 -0.0304 0.037 Uiso 1 1 calc R . .
C11 C -0.06120(13) 0.51642(15) 0.04222(9) 0.0320(5) Uani 1 1 d . . .
H11A H -0.0748 0.5245 0.0820 0.038 Uiso 1 1 calc R . .
H11B H -0.1157 0.5258 0.0208 0.038 Uiso 1 1 calc R . .

loop_
_atom_site_aniso_label
_atom_site_aniso_U_11
_atom_site_aniso_U_22
_atom_site_aniso_U_33
_atom_site_aniso_U_23
_atom_site_aniso_U_13
_atom_site_aniso_U_12
Li1 0.0271(17) 0.0265(17) 0.0225(15) 0.0067(12) -0.0027(12) -0.0031(13)
O1 0.0171(7) 0.0263(7) 0.0218(6) 0.0019(5) 0.0011(5) -0.0015(5)
O2 0.0193(7) 0.0396(9) 0.0296(7) 0.0194(6) -0.0001(5) -0.0035(6)
C1 0.0154(9) 0.0281(10) 0.0299(10) 0.0090(7) -0.0033(7) -0.0020(7)
C2 0.0210(10) 0.0407(12) 0.0304(10) 0.0050(8) 0.0021(8) 0.0003(8)
C3 0.0209(10) 0.0499(14) 0.0474(13) 0.0133(11) 0.0063(9) 0.0027(9)
C4 0.0167(10) 0.0423(14) 0.0643(15) 0.0221(11) 0.0012(10) -0.0037(9)
C5 0.0250(11) 0.0293(11) 0.0498(13) 0.0144(9) -0.0132(9) -0.0049(8)
C6 0.0193(9) 0.0271(10) 0.0353(11) 0.0116(8) -0.0107(8) 0.0003(7)
C7 0.0342(12) 0.0474(14) 0.0340(11) -0.0058(10) 0.0127(9) -0.0032(10)
C8 0.0225(12) 0.0578(17) 0.093(2) 0.0372(15) 0.0012(12) -0.0099(11)
C9 0.0346(11) 0.0225(10) 0.0329(10) 0.0054(8) -0.0116(8) -0.0009(8)
C10 0.0255(10) 0.0389(12) 0.0280(10) 0.0132(8) 0.0001(8) 0.0000(8)
C11 0.0223(10) 0.0418(13) 0.0319(10) 0.0166(9) 0.0022(8) -0.0006(9)

loop_
_atom_type_symbol
_atom_type_description
_atom_type_scat_dispersion_real
_atom_type_scat_dispersion_imag
_atom_type_scat_source
C C 0.0033 0.0000 'International Tables Vol C Tables 4.2.6.8 and 6.1.1.4'
H H 0.0000 0.0000 'International Tables Vol C Tables 4.2.6.8 and 6.1.1.4'
Li Li -0.0003 0.0000 'International Tables Vol C Tables 4.2.6.8 and 6.1.1.4'
O O 0.0106 0.0000 'International Tables Vol C Tables 4.2.6.8 and 6.1.1.4'

loop_
_geom_angle_atom_site_label_1
_geom_angle_atom_site_label_2
_geom_angle_atom_site_label_3
_geom_angle
_geom_angle_site_symmetry_1
_geom_angle_site_symmetry_3
_geom_angle_publ_flag
O1 Li1 O2 98.23(15) . . ?
O1 Li1 O1 98.55(15) . 6_454 ?
O2 Li1 O1 136.42(17) . 6_454 ?
O1 Li1 O1 95.26(13) . 12_666 ?
O2 Li1 O1 123.32(17) . 12_666 ?
O1 Li1 O1 94.70(13) 6_454 12_666 ?
O1 Li1 Li1 49.59(12) . 6_454 ?
O2 Li1 Li1 133.21(15) . 6_454 ?
O1 Li1 Li1 48.99(11) 6_454 6_454 ?
O1 Li1 Li1 96.02(10) 12_666 6_454 ?
O1 Li1 Li1 93.91(10) . 12_666 ?
O2 Li1 Li1 165.6(2) . 12_666 ?
O1 Li1 Li1 47.98(9) 6_454 12_666 ?
O1 Li1 Li1 47.35(13) 12_666 12_666 ?
Li1 Li1 Li1 61.05(7) 6_454 12_666 ?
O1 Li1 Li1 48.03(9) . 15 ?
O2 Li1 Li1 126.94(19) . 15 ?
O1 Li1 Li1 93.49(10) 6_454 15 ?
O1 Li1 Li1 47.87(13) 12_666 15 ?
Li1 Li1 Li1 61.05(7) 6_454 15 ?
Li1 Li1 Li1 57.90(14) 12_666 15 ?
C1 O1 Li1 124.18(15) . . ?
C1 O1 Li1 143.38(15) . 6_454 ?
Li1 O1 Li1 81.42(15) . 6_454 ?
C1 O1 Li1 120.60(15) . 15 ?
Li1 O1 Li1 84.62(14) . 15 ?
Li1 O1 Li1 84.15(14) 6_454 15 ?
C11 O2 C10 109.87(14) . . ?
C11 O2 Li1 127.83(15) . . ?
C10 O2 Li1 121.22(16) . . ?
O1 C1 C2 121.46(18) . . ?
O1 C1 C6 121.33(17) . . ?
C2 C1 C6 117.21(17) . . ?
C3 C2 C1 120.0(2) . . ?
C3 C2 C7 119.7(2) . . ?
C1 C2 C7 120.25(18) . . ?
C4 C3 C2 122.7(2) . . ?
C4 C3 H3 118.6 . . ?
C2 C3 H3 118.6 . . ?
C3 C4 C5 116.9(2) . . ?
C3 C4 C8 121.7(3) . . ?
C5 C4 C8 121.4(3) . . ?
C6 C5 C4 123.0(2) . . ?
C6 C5 H5 118.5 . . ?
C4 C5 H5 118.5 . . ?
C5 C6 C1 120.1(2) . . ?
C5 C6 C9 119.1(2) . . ?
C1 C6 C9 120.76(18) . . ?
C2 C7 H7A 109.5 . . ?
C2 C7 H7B 109.5 . . ?
H7A C7 H7B 109.5 . . ?
C2 C7 H7C 109.5 . . ?
H7A C7 H7C 109.5 . . ?
H7B C7 H7C 109.5 . . ?
C4 C8 H8A 109.5 . . ?
C4 C8 H8B 109.5 . . ?
H8A C8 H8B 109.5 . . ?
C4 C8 H8C 109.5 . . ?
H8A C8 H8C 109.5 . . ?
H8B C8 H8C 109.5 . . ?
C6 C9 H9A 109.5 . . ?
C6 C9 H9B 109.5 . . ?
H9A C9 H9B 109.5 . . ?
C6 C9 H9C 109.5 . . ?
H9A C9 H9C 109.5 . . ?
H9B C9 H9C 109.5 . . ?
O2 C10 C11 111.05(18) . 9_565 ?
O2 C10 H10A 109.4 . . ?
C11 C10 H10A 109.4 9_565 . ?
O2 C10 H10B 109.4 . . ?
C11 C10 H10B 109.4 9_565 . ?
H10A C10 H10B 108.0 . . ?
O2 C11 C10 110.23(17) . 9_565 ?
O2 C11 H11A 109.6 . . ?
C10 C11 H11A 109.6 9_565 . ?
O2 C11 H11B 109.6 . . ?
C10 C11 H11B 109.6 9_565 . ?
H11A C11 H11B 108.1 . . ?

loop_
_geom_bond_atom_site_label_1
_geom_bond_atom_site_label_2
_geom_bond_distance
_geom_bond_site_symmetry_2
_geom_bond_publ_flag
Li1 O1 1.984(4) . ?
Li1 O2 1.994(3) . ?
Li1 O1 2.002(4) 6_454 ?
Li1 O1 2.005(4) 12_666 ?
Li1 Li1 2.599(7) 6_454 ?
Li1 Li1 2.685(5) 12_666 ?
Li1 Li1 2.685(5) 15 ?
O1 C1 1.350(2) . ?
O1 Li1 2.002(4) 6_454 ?
O1 Li1 2.005(4) 15 ?
O2 C11 1.437(3) . ?
O2 C10 1.443(3) . ?
C1 C2 1.420(3) . ?
C1 C6 1.421(3) . ?
C2 C3 1.402(3) . ?
C2 C7 1.503(3) . ?
C3 C4 1.378(4) . ?
C3 H3 0.9500 . ?
C4 C5 1.391(4) . ?
C4 C8 1.524(3) . ?
C5 C6 1.387(3) . ?
C5 H5 0.9500 . ?
C6 C9 1.512(3) . ?
C7 H7A 0.9800 . ?
C7 H7B 0.9800 . ?
C7 H7C 0.9800 . ?
C8 H8A 0.9800 . ?
C8 H8B 0.9800 . ?
C8 H8C 0.9800 . ?
C9 H9A 0.9800 . ?
C9 H9B 0.9800 . ?
C9 H9C 0.9800 . ?
C10 C11 1.509(3) 9_565 ?
C10 H10A 0.9900 . ?
C10 H10B 0.9900 . ?
C11 C10 1.509(3) 9_565 ?
C11 H11A 0.9900 . ?
C11 H11B 0.9900 . ?

loop_
_platon_squeeze_void_nr
_platon_squeeze_void_average_x
_platon_squeeze_void_average_y
_platon_squeeze_void_average_z
_platon_squeeze_void_volume
_platon_squeeze_void_count_electrons
_platon_squeeze_void_content
1 -0.101 -0.041 0.421 1956 623 ' '
